data_4063462
loop_
_publ_author_name
'Brunner, Henri'
'Muschiol, Manfred'
'Tsuno, Takashi'
'Takahashi, Takemoto'
'Zabel, Manfred'

_publ_section_title
;
 Pyramidal Stability of 16-Electron Half-Sandwich Intermediates
 [CpRu(P&#x2212;P)]+with P&#x2212;P Ligands Forming Four- to Six-Membered
 Chelate Rings
;
_journal_issue 2
_journal_name_full Organometallics
_journal_page_first 428
_journal_paper_doi 10.1021/om900830a
_journal_volume 29
_journal_year 2010
_chemical_compound_source 'see text'
_chemical_formula_moiety 'C31 H29 I P2 Ru'
_chemical_formula_sum 'C31 H29 I P2 Ru'
_chemical_formula_weight 691.45
_chemical_name_systematic ?
_space_group_IT_number 14
_symmetry_cell_setting monoclinic
_symmetry_Int_Tables_number 14
_symmetry_space_group_name_Hall '-P 2yn'
_symmetry_space_group_name_H-M 'P 1 21/n 1'
_atom_sites_solution_hydrogens geom
_atom_sites_solution_primary direct
_atom_sites_solution_secondary difmap
_cell_angle_alpha 90
_cell_angle_beta 111.178(1)
_cell_angle_gamma 90
_cell_formula_units_Z 4
_cell_length_a 15.9366(2)
_cell_length_b 11.0595(1)
_cell_length_c 17.0208(2)
_cell_measurement_reflns_used 14149
_cell_measurement_temperature 123
_cell_measurement_theta_max 66.4859
_cell_measurement_theta_min 2.9695
_cell_volume 2797.32(6)
_computing_cell_refinement
;
CrysAlis RED, Oxford Diffraction Ltd.,
Version 1.171.32.30 (release 18-06-2008 CrysAlis171 .NET)
;
_computing_data_collection
;
CrysAlis CCD, Oxford Diffraction Ltd.,
Version 1.171.32.30 (release 18-06-2008 CrysAlis171 .NET)
;
_computing_data_reduction
;
CrysAlis RED, Oxford Diffraction Ltd.,
Version 1.171.32.30 (release 18-06-2008 CrysAlis171 .NET)
;
_computing_molecular_graphics 'PLATON (Spek, 1990)'
_computing_publication_material 'PLATON (Spek, 2003)'
_computing_structure_refinement 'SHELXL-97 (Sheldrick, 1997)'
_computing_structure_solution 'SIR-97 (Altomare, 1999)'
_diffrn_ambient_temperature 123
_diffrn_detector_area_resol_mean 10.5431
_diffrn_measured_fraction_theta_full 0.992
_diffrn_measured_fraction_theta_max 0.992
_diffrn_measurement_device_type 'Oxford Diffraction Gemini Ultra'
_diffrn_measurement_method omega-scan
_diffrn_radiation_monochromator mirror
_diffrn_radiation_probe x-ray
_diffrn_radiation_source 'Enhance (Cu) X-ray Source'
_diffrn_radiation_type CuK\a
_diffrn_radiation_wavelength 1.54184
_diffrn_reflns_av_R_equivalents 0.0316
_diffrn_reflns_av_sigmaI/netI 0.0222
_diffrn_reflns_limit_h_max 18
_diffrn_reflns_limit_h_min -18
_diffrn_reflns_limit_k_max 13
_diffrn_reflns_limit_k_min -13
_diffrn_reflns_limit_l_max 20
_diffrn_reflns_limit_l_min -20
_diffrn_reflns_number 21671
_diffrn_reflns_reduction_process
;
;
_diffrn_reflns_theta_full 66.56
_diffrn_reflns_theta_max 66.56
_diffrn_reflns_theta_min 3.26
_diffrn_standards_decay_% 0
_diffrn_standards_number 0
_exptl_absorpt_coefficient_mu 14.409
_exptl_absorpt_correction_T_max 1.00000
_exptl_absorpt_correction_T_min 0.12978
_exptl_absorpt_correction_type multi-scan
_exptl_absorpt_process_details
;
CrysAlis RED, Oxford Diffraction Ltd.,
Version 1.171.32.30 (release 18-06-2008 CrysAlis171 .NET)
Empirical absorption correction using spherical harmonics,
 implemented in SCALE3 ABSPACK scaling algorithm.
;
_exptl_crystal_colour 'yellow to orange'
_exptl_crystal_density_diffrn 1.642
_exptl_crystal_density_method 'Not Measured'
_exptl_crystal_description platelike
_exptl_crystal_F_000 1368
_exptl_crystal_size_max 0.132
_exptl_crystal_size_mid 0.067
_exptl_crystal_size_min 0.018
_refine_diff_density_max 0.338
_refine_diff_density_min -0.608
_refine_diff_density_rms 0.080
_refine_ls_extinction_method none
_refine_ls_goodness_of_fit_ref 0.999
_refine_ls_hydrogen_treatment constr
_refine_ls_matrix_type full
_refine_ls_number_parameters 317
_refine_ls_number_reflns 4893
_refine_ls_number_restraints 0
_refine_ls_restrained_S_all 0.999
_refine_ls_R_factor_all 0.0240
_refine_ls_R_factor_gt 0.0211
_refine_ls_shift/su_max 0.003
_refine_ls_shift/su_mean 0.000
_refine_ls_structure_factor_coef Fsqd
_refine_ls_weighting_details 'calc w=1/[\s^2^(Fo^2^)+(0.0356P)^2^]         where P=(Fo^2^+2Fc^2^)/3'
_refine_ls_weighting_scheme calc
_refine_ls_wR_factor_gt 0.0503
_refine_ls_wR_factor_ref 0.0513
_reflns_number_gt 4469
_reflns_number_total 4893
_reflns_threshold_expression I>2\s(I)
_cod_data_source_file om900830a_si_002.cif
_cod_data_source_block h247
_cod_depositor_comments
;
The following automatic conversions were performed:

'_symmetry_cell_setting' value 'Monoclinic' changed to 'monoclinic'
according to the built-in table from CIF Core dictionary named
'cif_core.dic' version 2.4.1 from 2010-06-29.

Automatic conversion script
Id: cif_fix_values 1673 2011-04-08 12:14:43Z adriana 
;
_cod_original_sg_symbol_H-M 'P 21/n'
_cod_database_code 4063462

loop_
_symmetry_equiv_pos_site_id
_symmetry_equiv_pos_as_xyz
1 x,y,z
2 1/2-x,1/2+y,1/2-z
3 -x,-y,-z
4 1/2+x,1/2-y,1/2+z

loop_
_atom_site_aniso_label
_atom_site_aniso_U_11
_atom_site_aniso_U_22
_atom_site_aniso_U_33
_atom_site_aniso_U_23
_atom_site_aniso_U_13
_atom_site_aniso_U_12
I1 0.0246(1) 0.0164(1) 0.0233(1) 0.0016(1) 0.0085(1) -0.0025(1)
Ru1 0.0132(1) 0.0155(1) 0.0129(1) -0.0001(1) 0.0029(1) 0.0000(1)
P1 0.0145(3) 0.0156(3) 0.0147(3) -0.0010(2) 0.0044(2) 0.0001(2)
P2 0.0154(3) 0.0148(3) 0.0143(3) -0.0007(2) 0.0042(2) 0.0010(2)
C1 0.0160(11) 0.0202(11) 0.0157(11) -0.0022(9) 0.0043(9) 0.0021(9)
C2 0.0229(12) 0.0132(11) 0.0183(11) -0.0008(9) 0.0069(9) 0.0032(9)
C3 0.0253(13) 0.0221(12) 0.0183(12) -0.0010(9) 0.0065(10) 0.0024(10)
C4 0.0380(16) 0.0248(13) 0.0151(12) -0.0004(10) 0.0074(11) 0.0056(11)
C5 0.0413(16) 0.0352(15) 0.0213(13) 0.0017(11) 0.0172(12) 0.0051(13)
C6 0.0289(15) 0.0468(18) 0.0286(14) 0.0022(12) 0.0162(12) 0.0043(13)
C7 0.0238(13) 0.0330(14) 0.0184(12) -0.0001(10) 0.0070(10) 0.0064(11)
C8 0.0189(12) 0.0171(12) 0.0229(12) -0.0013(9) 0.0079(9) 0.0003(9)
C9 0.0219(13) 0.0227(12) 0.0210(12) -0.0010(10) 0.0061(10) 0.0021(10)
C10 0.0313(15) 0.0185(12) 0.0296(14) 0.0014(10) 0.0092(11) 0.0047(11)
C11 0.0299(15) 0.0173(13) 0.0386(16) -0.0021(11) 0.0085(12) 0.0002(11)
C12 0.0290(15) 0.0239(14) 0.0325(15) -0.0070(11) 0.0024(11) 0.0016(11)
C13 0.0278(14) 0.0205(13) 0.0232(13) -0.0023(10) 0.0024(11) 0.0018(10)
C14 0.0166(12) 0.0328(14) 0.0260(13) -0.0097(11) 0.0054(10) -0.0016(11)
C15 0.0157(11) 0.0200(12) 0.0155(11) -0.0019(9) 0.0025(9) -0.0022(9)
C16 0.0215(12) 0.0220(12) 0.0251(13) -0.0017(10) 0.0088(10) 0.0005(10)
C17 0.0281(14) 0.0307(14) 0.0324(14) -0.0031(11) 0.0173(11) -0.0024(11)
C18 0.0308(15) 0.0294(14) 0.0264(13) -0.0005(11) 0.0134(11) -0.0082(11)
C19 0.0317(14) 0.0179(12) 0.0308(14) -0.0004(10) 0.0129(11) -0.0023(11)
C20 0.0268(13) 0.0225(13) 0.0246(13) -0.0013(10) 0.0122(10) 0.0009(10)
C21 0.0216(12) 0.0169(11) 0.0190(12) 0.0010(9) 0.0084(9) 0.0011(10)
C22 0.0200(13) 0.0239(13) 0.0265(13) -0.0050(10) 0.0042(10) 0.0030(10)
C23 0.0270(14) 0.0267(14) 0.0391(16) -0.0139(12) 0.0079(12) -0.0010(11)
C24 0.0281(14) 0.0231(13) 0.0425(16) -0.0021(12) 0.0128(12) 0.0064(11)
C25 0.0288(15) 0.0315(15) 0.0325(15) -0.0003(12) 0.0031(12) 0.0100(12)
C26 0.0253(14) 0.0272(14) 0.0237(13) -0.0058(10) 0.0042(10) 0.0042(11)
C27 0.0223(13) 0.0340(15) 0.0212(13) 0.0004(11) -0.0019(10) 0.0135(11)
C28 0.0250(13) 0.0272(13) 0.0196(12) 0.0084(10) -0.0010(10) 0.0023(11)
C29 0.0306(14) 0.0426(16) 0.0132(12) 0.0022(10) 0.0026(10) 0.0122(12)
C30 0.0299(15) 0.0281(14) 0.0245(14) -0.0020(11) -0.0104(11) -0.0026(12)
C31 0.0132(12) 0.0508(18) 0.0280(14) 0.0104(12) -0.0008(10) 0.0012(12)

loop_
_atom_site_label
_atom_site_type_symbol
_atom_site_thermal_displace_type
_atom_site_fract_x
_atom_site_fract_y
_atom_site_fract_z
_atom_site_occupancy
_atom_site_U_iso_or_equiv
_atom_site_calc_flag
_atom_site_refinement_flags
I1 I Uani 0.14742(1) 1.06227(1) 0.76299(1) 1.000 0.0215(1) . .
Ru1 Ru Uani 0.14448(1) 0.85224(1) 0.84340(1) 1.000 0.0144(1) . .
P1 P Uani -0.00488(4) 0.87870(5) 0.81391(3) 1.000 0.0152(2) . .
P2 P Uani 0.06782(4) 0.76673(5) 0.71430(3) 1.000 0.0152(2) . .
C1 C Uani -0.04490(15) 0.8331(2) 0.70108(14) 1.000 0.0177(6) . .
C2 C Uani 0.09076(16) 0.8100(2) 0.62043(15) 1.000 0.0183(7) . .
C3 C Uani 0.02309(17) 0.8366(2) 0.54324(15) 1.000 0.0223(7) . .
C4 C Uani 0.04609(19) 0.8713(2) 0.47473(15) 1.000 0.0266(8) . .
C5 C Uani 0.1349(2) 0.8782(3) 0.48281(17) 1.000 0.0310(8) . .
C6 C Uani 0.20229(19) 0.8520(3) 0.55939(18) 1.000 0.0332(9) . .
C7 C Uani 0.17984(17) 0.8184(2) 0.62776(16) 1.000 0.0252(8) . .
C8 C Uani 0.04951(16) 0.6035(2) 0.69929(15) 1.000 0.0195(7) . .
C9 C Uani 0.08812(17) 0.5245(2) 0.76565(16) 1.000 0.0223(7) . .
C10 C Uani 0.06868(18) 0.4009(2) 0.75714(17) 1.000 0.0270(8) . .
C11 C Uani 0.01063(19) 0.3561(2) 0.68124(18) 1.000 0.0297(8) . .
C12 C Uani -0.02573(19) 0.4335(2) 0.61244(19) 1.000 0.0309(8) . .
C13 C Uani -0.00558(18) 0.5557(2) 0.62154(17) 1.000 0.0257(8) . .
C14 C Uani -0.13151(16) 0.7612(3) 0.66099(16) 1.000 0.0258(8) . .
C15 C Uani -0.06338(15) 0.7810(2) 0.86541(14) 1.000 0.0179(7) . .
C16 C Uani -0.12497(16) 0.8242(2) 0.89928(16) 1.000 0.0228(7) . .
C17 C Uani -0.16574(18) 0.7467(2) 0.93859(17) 1.000 0.0286(8) . .
C18 C Uani -0.14596(18) 0.6241(2) 0.94421(17) 1.000 0.0280(8) . .
C19 C Uani -0.08507(18) 0.5795(2) 0.91045(17) 1.000 0.0264(8) . .
C20 C Uani -0.04375(17) 0.6576(2) 0.87173(16) 1.000 0.0238(8) . .
C21 C Uani -0.05559(16) 1.0257(2) 0.81766(15) 1.000 0.0189(7) . .
C22 C Uani -0.00883(17) 1.1065(2) 0.88074(16) 1.000 0.0246(8) . .
C23 C Uani -0.04622(19) 1.2176(3) 0.88769(19) 1.000 0.0321(8) . .
C24 C Uani -0.13037(18) 1.2490(2) 0.83032(19) 1.000 0.0312(8) . .
C25 C Uani -0.17705(19) 1.1692(3) 0.76798(18) 1.000 0.0331(9) . .
C26 C Uani -0.13990(18) 1.0582(2) 0.76131(17) 1.000 0.0267(8) . .
C27 C Uani 0.25828(17) 0.7266(3) 0.90491(16) 1.000 0.0285(8) . .
C28 C Uani 0.19741(17) 0.7252(2) 0.94896(16) 1.000 0.0264(7) . .
C29 C Uani 0.19717(19) 0.8435(3) 0.98270(16) 1.000 0.0303(8) . .
C30 C Uani 0.25492(19) 0.9162(3) 0.95766(17) 1.000 0.0331(8) . .
C31 C Uani 0.29333(17) 0.8440(3) 0.90944(17) 1.000 0.0330(9) . .
H1 H Uiso -0.05130 0.90890 0.66730 1.000 0.0210 calc R
H3A H Uiso -0.03840 0.83120 0.53740 1.000 0.0270 calc R
H4A H Uiso 0.00020 0.89020 0.42240 1.000 0.0320 calc R
H5A H Uiso 0.15020 0.90110 0.43590 1.000 0.0370 calc R
H6A H Uiso 0.26370 0.85700 0.56490 1.000 0.0400 calc R
H7A H Uiso 0.22610 0.80110 0.68020 1.000 0.0300 calc R
H9A H Uiso 0.12850 0.55470 0.81780 1.000 0.0270 calc R
H10A H Uiso 0.09530 0.34800 0.80340 1.000 0.0320 calc R
H11A H Uiso -0.00460 0.27260 0.67580 1.000 0.0360 calc R
H12A H Uiso -0.06410 0.40250 0.55960 1.000 0.0370 calc R
H13A H Uiso -0.02950 0.60790 0.57430 1.000 0.0310 calc R
H14A H Uiso -0.12670 0.68410 0.69060 1.000 0.0310 calc R
H14B H Uiso -0.14130 0.74590 0.60160 1.000 0.0310 calc R
H14C H Uiso -0.18230 0.80750 0.66490 1.000 0.0310 calc R
H16A H Uiso -0.13930 0.90790 0.89540 1.000 0.0270 calc R
H17A H Uiso -0.20740 0.77770 0.96180 1.000 0.0340 calc R
H18A H Uiso -0.17410 0.57100 0.97110 1.000 0.0340 calc R
H19A H Uiso -0.07160 0.49550 0.91380 1.000 0.0320 calc R
H20A H Uiso -0.00150 0.62660 0.84920 1.000 0.0290 calc R
H22A H Uiso 0.04920 1.08560 0.91950 1.000 0.0300 calc R
H23A H Uiso -0.01430 1.27190 0.93160 1.000 0.0380 calc R
H24A H Uiso -0.15570 1.32560 0.83410 1.000 0.0380 calc R
H25A H Uiso -0.23510 1.19020 0.72930 1.000 0.0400 calc R
H26A H Uiso -0.17250 1.00380 0.71780 1.000 0.0320 calc R
H27A H Uiso 0.27270 0.65960 0.87720 1.000 0.0340 calc R
H28A H Uiso 0.16320 0.65780 0.95490 1.000 0.0320 calc R
H29A H Uiso 0.16380 0.86840 1.01620 1.000 0.0360 calc R
H30A H Uiso 0.26670 0.99950 0.97050 1.000 0.0400 calc R
H31A H Uiso 0.33500 0.87070 0.88490 1.000 0.0400 calc R

loop_
_atom_type_symbol
_atom_type_description
_atom_type_scat_dispersion_real
_atom_type_scat_dispersion_imag
_atom_type_scat_source
Ru Ru 0.0552 3.2960 'International Tables Vol C Tables 4.2.6.8 and 6.1.1.4'
P P 0.2955 0.4335 'International Tables Vol C Tables 4.2.6.8 and 6.1.1.4'
I I -0.3257 6.8362 'International Tables Vol C Tables 4.2.6.8 and 6.1.1.4'
H H 0.0000 0.0000 'International Tables Vol C Tables 4.2.6.8 and 6.1.1.4'
C C 0.0181 0.0091 'International Tables Vol C Tables 4.2.6.8 and 6.1.1.4'

loop_
_geom_angle_atom_site_label_1
_geom_angle_atom_site_label_2
_geom_angle_atom_site_label_3
_geom_angle
_geom_angle_site_symmetry_1
_geom_angle_site_symmetry_2
_geom_angle_site_symmetry_3
_geom_angle_publ_flag
I1 Ru1 P1 89.19(2) . . . yes
I1 Ru1 P2 88.28(1) . . . yes
I1 Ru1 C27 127.92(8) . . . yes
I1 Ru1 C28 153.12(7) . . . yes
I1 Ru1 C29 120.68(9) . . . yes
I1 Ru1 C30 90.94(8) . . . yes
I1 Ru1 C31 94.61(8) . . . yes
P1 Ru1 P2 71.84(2) . . . yes
P1 Ru1 C27 142.89(8) . . . yes
P1 Ru1 C28 109.03(8) . . . yes
P1 Ru1 C29 101.80(8) . . . yes
P1 Ru1 C30 126.21(8) . . . yes
P1 Ru1 C31 163.23(7) . . . yes
P2 Ru1 C27 104.75(7) . . . yes
P2 Ru1 C28 115.71(6) . . . yes
P2 Ru1 C29 150.67(9) . . . yes
P2 Ru1 C30 161.93(8) . . . yes
P2 Ru1 C31 124.52(8) . . . yes
C27 Ru1 C28 37.60(10) . . . yes
C27 Ru1 C29 62.55(11) . . . yes
C27 Ru1 C30 62.09(11) . . . yes
C27 Ru1 C31 36.77(12) . . . yes
C28 Ru1 C29 37.84(11) . . . yes
C28 Ru1 C30 62.44(11) . . . yes
C28 Ru1 C31 62.42(11) . . . yes
C29 Ru1 C30 36.85(12) . . . yes
C29 Ru1 C31 62.31(11) . . . yes
C30 Ru1 C31 37.57(11) . . . yes
Ru1 P1 C1 97.73(8) . . . yes
Ru1 P1 C15 119.35(8) . . . yes
Ru1 P1 C21 123.33(9) . . . yes
C1 P1 C15 106.76(10) . . . yes
C1 P1 C21 106.63(11) . . . yes
C15 P1 C21 101.48(11) . . . yes
Ru1 P2 C1 96.25(7) . . . yes
Ru1 P2 C2 121.57(8) . . . yes
Ru1 P2 C8 122.82(8) . . . yes
C1 P2 C2 106.14(11) . . . yes
C1 P2 C8 105.74(11) . . . yes
C2 P2 C8 102.02(11) . . . yes
P1 C1 P2 91.48(11) . . . yes
P1 C1 C14 121.38(18) . . . yes
P2 C1 C14 121.49(18) . . . yes
P2 C2 C3 123.2(2) . . . yes
P2 C2 C7 117.52(19) . . . yes
C3 C2 C7 119.3(2) . . . no
C2 C3 C4 119.8(3) . . . no
C3 C4 C5 120.2(2) . . . no
C4 C5 C6 120.2(3) . . . no
C5 C6 C7 119.9(3) . . . no
C2 C7 C6 120.7(2) . . . no
P2 C8 C9 120.45(18) . . . yes
P2 C8 C13 121.17(17) . . . yes
C9 C8 C13 118.4(2) . . . no
C8 C9 C10 121.1(2) . . . no
C9 C10 C11 119.8(2) . . . no
C10 C11 C12 120.0(2) . . . no
C11 C12 C13 119.7(3) . . . no
C8 C13 C12 121.0(2) . . . no
P1 C15 C16 123.37(17) . . . yes
P1 C15 C20 118.18(19) . . . yes
C16 C15 C20 118.4(2) . . . no
C15 C16 C17 120.8(2) . . . no
C16 C17 C18 120.2(3) . . . no
C17 C18 C19 119.7(2) . . . no
C18 C19 C20 119.9(2) . . . no
C15 C20 C19 120.9(2) . . . no
P1 C21 C22 118.62(19) . . . yes
P1 C21 C26 122.46(18) . . . yes
C22 C21 C26 118.9(2) . . . no
C21 C22 C23 120.5(3) . . . no
C22 C23 C24 119.8(3) . . . no
C23 C24 C25 119.9(3) . . . no
C24 C25 C26 120.3(3) . . . no
C21 C26 C25 120.6(2) . . . no
Ru1 C27 C28 70.12(15) . . . yes
Ru1 C27 C31 71.87(18) . . . yes
C28 C27 C31 108.3(3) . . . no
Ru1 C28 C27 72.28(16) . . . yes
Ru1 C28 C29 71.76(14) . . . yes
C27 C28 C29 107.6(2) . . . no
Ru1 C29 C28 70.40(14) . . . yes
Ru1 C29 C30 71.66(16) . . . yes
C28 C29 C30 107.8(3) . . . no
Ru1 C30 C29 71.49(16) . . . yes
Ru1 C30 C31 71.77(16) . . . yes
C29 C30 C31 108.6(3) . . . no
Ru1 C31 C27 71.37(17) . . . yes
Ru1 C31 C30 70.66(17) . . . yes
C27 C31 C30 107.7(3) . . . no
P1 C1 H1 107.00 . . . no
P2 C1 H1 107.00 . . . no
C14 C1 H1 107.00 . . . no
C2 C3 H3A 120.00 . . . no
C4 C3 H3A 120.00 . . . no
C3 C4 H4A 120.00 . . . no
C5 C4 H4A 120.00 . . . no
C4 C5 H5A 120.00 . . . no
C6 C5 H5A 120.00 . . . no
C5 C6 H6A 120.00 . . . no
C7 C6 H6A 120.00 . . . no
C2 C7 H7A 120.00 . . . no
C6 C7 H7A 120.00 . . . no
C8 C9 H9A 119.00 . . . no
C10 C9 H9A 119.00 . . . no
C9 C10 H10A 120.00 . . . no
C11 C10 H10A 120.00 . . . no
C10 C11 H11A 120.00 . . . no
C12 C11 H11A 120.00 . . . no
C11 C12 H12A 120.00 . . . no
C13 C12 H12A 120.00 . . . no
C8 C13 H13A 120.00 . . . no
C12 C13 H13A 119.00 . . . no
C1 C14 H14A 110.00 . . . no
C1 C14 H14B 109.00 . . . no
C1 C14 H14C 109.00 . . . no
H14A C14 H14B 110.00 . . . no
H14A C14 H14C 109.00 . . . no
H14B C14 H14C 109.00 . . . no
C15 C16 H16A 120.00 . . . no
C17 C16 H16A 120.00 . . . no
C16 C17 H17A 120.00 . . . no
C18 C17 H17A 120.00 . . . no
C17 C18 H18A 120.00 . . . no
C19 C18 H18A 120.00 . . . no
C18 C19 H19A 120.00 . . . no
C20 C19 H19A 120.00 . . . no
C15 C20 H20A 120.00 . . . no
C19 C20 H20A 120.00 . . . no
C21 C22 H22A 120.00 . . . no
C23 C22 H22A 120.00 . . . no
C22 C23 H23A 120.00 . . . no
C24 C23 H23A 120.00 . . . no
C23 C24 H24A 120.00 . . . no
C25 C24 H24A 120.00 . . . no
C24 C25 H25A 120.00 . . . no
C26 C25 H25A 120.00 . . . no
C21 C26 H26A 120.00 . . . no
C25 C26 H26A 120.00 . . . no
Ru1 C27 H27A 124.00 . . . no
C28 C27 H27A 126.00 . . . no
C31 C27 H27A 126.00 . . . no
Ru1 C28 H28A 122.00 . . . no
C27 C28 H28A 126.00 . . . no
C29 C28 H28A 126.00 . . . no
Ru1 C29 H29A 124.00 . . . no
C28 C29 H29A 126.00 . . . no
C30 C29 H29A 126.00 . . . no
Ru1 C30 H30A 123.00 . . . no
C29 C30 H30A 126.00 . . . no
C31 C30 H30A 126.00 . . . no
Ru1 C31 H31A 123.00 . . . no
C27 C31 H31A 126.00 . . . no
C30 C31 H31A 126.00 . . . no

loop_
_geom_bond_atom_site_label_1
_geom_bond_atom_site_label_2
_geom_bond_distance
_geom_bond_site_symmetry_1
_geom_bond_site_symmetry_2
_geom_bond_publ_flag
I1 Ru1 2.7050(2) . . yes
Ru1 P1 2.2671(7) . . yes
Ru1 P2 2.2968(5) . . yes
Ru1 C27 2.224(3) . . yes
Ru1 C28 2.195(2) . . yes
Ru1 C29 2.213(3) . . yes
Ru1 C30 2.215(3) . . yes
Ru1 C31 2.230(3) . . yes
P1 C1 1.861(2) . . yes
P1 C15 1.843(2) . . yes
P1 C21 1.827(2) . . yes
P2 C1 1.877(3) . . yes
P2 C2 1.827(3) . . yes
P2 C8 1.832(2) . . yes
C1 C14 1.524(4) . . no
C2 C3 1.397(3) . . no
C2 C7 1.383(4) . . no
C3 C4 1.397(4) . . no
C4 C5 1.374(5) . . no
C5 C6 1.387(4) . . no
C6 C7 1.386(4) . . no
C8 C9 1.384(3) . . no
C8 C13 1.401(4) . . no
C9 C10 1.398(3) . . no
C10 C11 1.381(4) . . no
C11 C12 1.396(4) . . no
C12 C13 1.385(3) . . no
C15 C16 1.390(4) . . no
C15 C20 1.396(3) . . no
C16 C17 1.385(4) . . no
C17 C18 1.388(3) . . no
C18 C19 1.385(4) . . no
C19 C20 1.388(4) . . no
C21 C22 1.389(3) . . no
C21 C26 1.387(4) . . no
C22 C23 1.389(4) . . no
C23 C24 1.388(4) . . no
C24 C25 1.374(4) . . no
C25 C26 1.385(4) . . no
C27 C28 1.424(4) . . no
C27 C31 1.405(5) . . no
C28 C29 1.429(4) . . no
C29 C30 1.400(5) . . no
C30 C31 1.431(4) . . no
C1 H1 1.0000 . . no
C3 H3A 0.9500 . . no
C4 H4A 0.9500 . . no
C5 H5A 0.9500 . . no
C6 H6A 0.9500 . . no
C7 H7A 0.9500 . . no
C9 H9A 0.9500 . . no
C10 H10A 0.9500 . . no
C11 H11A 0.9500 . . no
C12 H12A 0.9500 . . no
C13 H13A 0.9500 . . no
C14 H14A 0.9800 . . no
C14 H14B 0.9800 . . no
C14 H14C 0.9800 . . no
C16 H16A 0.9500 . . no
C17 H17A 0.9500 . . no
C18 H18A 0.9500 . . no
C19 H19A 0.9500 . . no
C20 H20A 0.9500 . . no
C22 H22A 0.9500 . . no
C23 H23A 0.9500 . . no
C24 H24A 0.9500 . . no
C25 H25A 0.9500 . . no
C26 H26A 0.9500 . . no
C27 H27A 0.9500 . . no
C28 H28A 0.9500 . . no
C29 H29A 0.9500 . . no
C30 H30A 0.9500 . . no
C31 H31A 0.9500 . . no

loop_
_geom_contact_atom_site_label_1
_geom_contact_atom_site_label_2
_geom_contact_distance
_geom_contact_site_symmetry_1
_geom_contact_site_symmetry_2
_geom_contact_publ_flag
I1 P1 3.5047(6) . . no
I1 P2 3.4956(6) . . no
I1 C1 3.820(2) . . no
I1 C2 3.592(2) . . no
I1 C7 3.701(2) . . no
I1 C21 3.697(3) . . no
I1 C22 3.750(3) . . no
I1 C30 3.525(3) . . no
I1 C31 3.641(3) . . no
I1 H11A 3.3000 . 1_565 no
I1 H7A 3.2500 . 2_556 no
I1 H27A 3.2700 . 2_556 no
I1 H4A 3.2300 . 3_576 no
Ru1 H7A 3.5100 . . no
Ru1 H9A 3.3200 . . no
Ru1 H20A 3.4400 . . no
Ru1 H22A 3.4700 . . no
P1 I1 3.5047(6) . . no
P1 P2 2.6776(8) . . no
P1 C28 3.634(3) . . no
P1 C29 3.477(3) . . no
P2 I1 3.4956(6) . . no
P2 P1 2.6776(8) . . no
P2 C27 3.581(3) . . no
C3 C13 3.475(3) . . no
C3 C4 3.391(3) . 3_576 no
C4 C4 3.452(4) . 3_576 no
C4 C11 3.529(3) . 3_566 no
C4 C3 3.391(3) . 3_576 no
C7 I1 3.701(2) . . no
C9 C20 3.548(4) . . no
C11 C4 3.529(3) . 3_566 no
C13 C3 3.475(3) . . no
C13 C14 3.258(4) . . no
C14 C29 3.467(4) . 4_464 no
C14 C20 3.537(4) . . no
C14 C13 3.258(4) . . no
C16 C26 3.445(3) . . no
C20 C14 3.537(4) . . no
C20 C9 3.548(4) . . no
C22 I1 3.750(3) . . no
C26 C16 3.445(3) . . no
C27 C30 2.289(5) . . no
C27 C29 2.303(4) . . no
C27 P2 3.581(3) . . no
C28 C31 2.293(4) . . no
C28 P1 3.634(3) . . no
C28 C30 2.286(4) . . no
C29 C27 2.303(4) . . no
C29 C31 2.299(4) . . no
C29 C14 3.467(4) . 4_565 no
C29 P1 3.477(3) . . no
C30 I1 3.525(3) . . no
C30 C28 2.286(4) . . no
C30 C27 2.289(5) . . no
C31 C29 2.299(4) . . no
C31 I1 3.641(3) . . no
C31 C28 2.293(4) . . no
C1 H26A 2.8600 . . no
C1 H3A 2.8300 . . no
C2 H13A 2.8600 . . no
C3 H13A 2.7700 . . no
C3 H1 2.8800 . . no
C4 H11A 2.8800 . 3_566 no
C6 H18A 3.0000 . 4_564 no
C6 H17A 2.9400 . 4_564 no
C8 H20A 2.9600 . . no
C8 H14A 2.9000 . . no
C9 H20A 2.6100 . . no
C11 H31A 3.0600 . 2_546 no
C13 H14B 2.9500 . . no
C13 H14A 2.9600 . . no
C14 H13A 3.0700 . . no
C14 H26A 3.0000 . . no
C14 H3A 3.0800 . . no
C15 H14A 2.9700 . . no
C16 H25A 2.9000 . 2_446 no
C16 H22A 3.0500 . 3_577 no
C17 H25A 2.7900 . 2_446 no
C17 H23A 2.9300 . 3_577 no
C17 H22A 3.0800 . 3_577 no
C17 H6A 2.9900 . 4_465 no
C18 H6A 2.9100 . 4_465 no
C18 H25A 2.9700 . 2_446 no
C18 H23A 2.9000 . 3_577 no
C19 H23A 3.0600 . 3_577 no
C20 H14A 2.9000 . . no
C20 H28A 3.0800 . . no
C21 H16A 2.5500 . . no
C22 H16A 3.1000 . . no
C23 H29A 3.0500 . 3_577 no
C24 H14C 3.0800 . 2_456 no
C24 H19A 3.0600 . 1_565 no
C26 H16A 2.8200 . . no
C26 H1 2.9900 . . no
C27 H28A 2.1300 . . no
C27 H31A 2.1100 . . no
C27 H9A 2.8100 . . no
C28 H27A 2.1300 . . no
C28 H9A 2.8200 . . no
C28 H29A 2.1300 . . no
C28 H14B 2.9400 . 4_565 no
C29 H30A 2.1000 . . no
C29 H14B 2.8200 . 4_565 no
C29 H28A 2.1300 . . no
C30 H29A 2.1000 . . no
C30 H31A 2.1300 . . no
C30 H14B 3.0000 . 4_565 no
C31 H27A 2.1100 . . no
C31 H30A 2.1300 . . no
H1 C3 2.8800 . . no
H1 C26 2.9900 . . no
H1 H3A 2.4500 . . no
H3A C1 2.8300 . . no
H3A C14 3.0800 . . no
H3A H1 2.4500 . . no
H3A H13A 2.5400 . . no
H3A H14B 2.4600 . . no
H4A I1 3.2300 . 3_576 no
H4A H11A 2.4700 . 3_566 no
H6A H10A 2.5400 . 2_556 no
H6A C17 2.9900 . 4_564 no
H6A C18 2.9100 . 4_564 no
H6A H17A 2.4700 . 4_564 no
H6A H18A 2.3000 . 4_564 no
H7A Ru1 3.5100 . . no
H7A I1 3.2500 . 2_546 no
H9A Ru1 3.3200 . . no
H9A C27 2.8100 . . no
H9A C28 2.8200 . . no
H9A H20A 2.4500 . . no
H9A H27A 2.4400 . . no
H9A H28A 2.4700 . . no
H10A H6A 2.5400 . 2_546 no
H11A I1 3.3000 . 1_545 no
H11A C4 2.8800 . 3_566 no
H11A H4A 2.4700 . 3_566 no
H13A C2 2.8600 . . no
H13A C3 2.7700 . . no
H13A C14 3.0700 . . no
H13A H3A 2.5400 . . no
H13A H14B 2.5100 . . no
H14A C8 2.9000 . . no
H14A C13 2.9600 . . no
H14A C15 2.9700 . . no
H14A C20 2.9000 . . no
H14B C13 2.9500 . . no
H14B H3A 2.4600 . . no
H14B H13A 2.5100 . . no
H14B C28 2.9400 . 4_464 no
H14B C29 2.8200 . 4_464 no
H14B C30 3.0000 . 4_464 no
H14C H26A 2.3300 . . no
H14C C24 3.0800 . 2_446 no
H14C H24A 2.6000 . 2_446 no
H16A C21 2.5500 . . no
H16A C22 3.1000 . . no
H16A C26 2.8200 . . no
H17A C6 2.9400 . 4_465 no
H17A H6A 2.4700 . 4_465 no
H18A C6 3.0000 . 4_465 no
H18A H6A 2.3000 . 4_465 no
H19A C24 3.0600 . 1_545 no
H19A H24A 2.4200 . 1_545 no
H20A Ru1 3.4400 . . no
H20A C8 2.9600 . . no
H20A C9 2.6100 . . no
H20A H9A 2.4500 . . no
H22A Ru1 3.4700 . . no
H22A C16 3.0500 . 3_577 no
H22A C17 3.0800 . 3_577 no
H23A C17 2.9300 . 3_577 no
H23A C18 2.9000 . 3_577 no
H23A C19 3.0600 . 3_577 no
H24A H19A 2.4200 . 1_565 no
H24A H14C 2.6000 . 2_456 no
H25A C16 2.9000 . 2_456 no
H25A C17 2.7900 . 2_456 no
H25A C18 2.9700 . 2_456 no
H26A C1 2.8600 . . no
H26A C14 3.0000 . . no
H26A H14C 2.3300 . . no
H27A H9A 2.4400 . . no
H27A I1 3.2700 . 2_546 no
H28A C20 3.0800 . . no
H28A H9A 2.4700 . . no
H29A C23 3.0500 . 3_577 no
H31A C11 3.0600 . 2_556 no

loop_
_geom_torsion_atom_site_label_1
_geom_torsion_atom_site_label_2
_geom_torsion_atom_site_label_3
_geom_torsion_atom_site_label_4
_geom_torsion
_geom_torsion_site_symmetry_1
_geom_torsion_site_symmetry_2
_geom_torsion_site_symmetry_3
_geom_torsion_site_symmetry_4
_geom_torsion_publ_flag
I1 Ru1 P1 C1 76.86(7) . . . . no
I1 Ru1 P1 C15 -168.94(8) . . . . no
I1 Ru1 P1 C21 -38.92(9) . . . . no
P2 Ru1 P1 C1 -11.60(7) . . . . no
P2 Ru1 P1 C15 102.61(9) . . . . no
P2 Ru1 P1 C21 -127.38(10) . . . . no
C27 Ru1 P1 C1 -102.21(14) . . . . no
C27 Ru1 P1 C15 12.00(15) . . . . no
C27 Ru1 P1 C21 142.01(15) . . . . no
C28 Ru1 P1 C1 -123.31(10) . . . . no
C28 Ru1 P1 C15 -9.10(11) . . . . no
C28 Ru1 P1 C21 120.92(11) . . . . no
C29 Ru1 P1 C1 -161.92(11) . . . . no
C29 Ru1 P1 C15 -47.71(12) . . . . no
C29 Ru1 P1 C21 82.30(13) . . . . no
C30 Ru1 P1 C1 167.43(12) . . . . no
C30 Ru1 P1 C15 -78.36(13) . . . . no
C30 Ru1 P1 C21 51.65(14) . . . . no
I1 Ru1 P2 C1 -78.25(7) . . . . no
I1 Ru1 P2 C2 35.05(10) . . . . no
I1 Ru1 P2 C8 168.46(11) . . . . no
P1 Ru1 P2 C1 11.46(7) . . . . no
P1 Ru1 P2 C2 124.76(10) . . . . no
P1 Ru1 P2 C8 -101.83(11) . . . . no
C27 Ru1 P2 C1 152.86(11) . . . . no
C27 Ru1 P2 C2 -93.85(12) . . . . no
C27 Ru1 P2 C8 39.57(13) . . . . no
C28 Ru1 P2 C1 114.35(11) . . . . no
C28 Ru1 P2 C2 -132.36(13) . . . . no
C28 Ru1 P2 C8 1.06(14) . . . . no
C29 Ru1 P2 C1 93.16(19) . . . . no
C29 Ru1 P2 C2 -153.54(19) . . . . no
C29 Ru1 P2 C8 -20.1(2) . . . . no
C31 Ru1 P2 C1 -172.66(12) . . . . no
C31 Ru1 P2 C2 -59.37(14) . . . . no
C31 Ru1 P2 C8 74.05(15) . . . . no
I1 Ru1 C27 C28 147.29(12) . . . . no
I1 Ru1 C27 C31 29.26(18) . . . . no
P1 Ru1 C27 C28 -33.9(2) . . . . no
P1 Ru1 C27 C31 -151.92(13) . . . . no
P2 Ru1 C27 C28 -113.16(14) . . . . no
P2 Ru1 C27 C31 128.81(14) . . . . no
C28 Ru1 C27 C31 -118.0(2) . . . . no
C29 Ru1 C27 C28 38.37(16) . . . . no
C29 Ru1 C27 C31 -79.66(18) . . . . no
C30 Ru1 C27 C28 80.19(17) . . . . no
C30 Ru1 C27 C31 -37.84(16) . . . . no
C31 Ru1 C27 C28 118.0(2) . . . . no
I1 Ru1 C28 C27 -70.5(2) . . . . no
I1 Ru1 C28 C29 45.6(3) . . . . no
P1 Ru1 C28 C27 159.15(14) . . . . no
P1 Ru1 C28 C29 -84.75(17) . . . . no
P2 Ru1 C28 C27 80.68(16) . . . . no
P2 Ru1 C28 C29 -163.23(15) . . . . no
C27 Ru1 C28 C29 116.1(2) . . . . no
C29 Ru1 C28 C27 -116.1(2) . . . . no
C30 Ru1 C28 C27 -79.19(18) . . . . no
C30 Ru1 C28 C29 36.91(18) . . . . no
C31 Ru1 C28 C27 -36.59(17) . . . . no
C31 Ru1 C28 C29 79.51(19) . . . . no
I1 Ru1 C29 C28 -157.94(14) . . . . no
I1 Ru1 C29 C30 -40.5(2) . . . . no
P1 Ru1 C29 C28 105.91(16) . . . . no
P1 Ru1 C29 C30 -136.69(17) . . . . no
P2 Ru1 C29 C28 32.1(3) . . . . no
P2 Ru1 C29 C30 149.46(17) . . . . no
C27 Ru1 C29 C28 -38.14(17) . . . . no
C27 Ru1 C29 C30 79.3(2) . . . . no
C28 Ru1 C29 C30 117.4(3) . . . . no
C30 Ru1 C29 C28 -117.4(3) . . . . no
C31 Ru1 C29 C28 -79.82(19) . . . . no
C31 Ru1 C29 C30 37.58(19) . . . . no
I1 Ru1 C30 C29 146.01(18) . . . . no
I1 Ru1 C30 C31 -96.34(17) . . . . no
P1 Ru1 C30 C29 56.3(2) . . . . no
P1 Ru1 C30 C31 173.97(14) . . . . no
C27 Ru1 C30 C29 -80.6(2) . . . . no
C27 Ru1 C30 C31 37.04(17) . . . . no
C28 Ru1 C30 C29 -37.90(18) . . . . no
C28 Ru1 C30 C31 79.74(19) . . . . no
C29 Ru1 C30 C31 117.7(3) . . . . no
C31 Ru1 C30 C29 -117.7(3) . . . . no
I1 Ru1 C31 C27 -157.24(14) . . . . no
I1 Ru1 C31 C30 85.54(17) . . . . no
P2 Ru1 C31 C27 -66.16(17) . . . . no
P2 Ru1 C31 C30 176.62(14) . . . . no
C27 Ru1 C31 C30 -117.2(2) . . . . no
C28 Ru1 C31 C27 37.42(15) . . . . no
C28 Ru1 C31 C30 -79.80(18) . . . . no
C29 Ru1 C31 C27 80.36(18) . . . . no
C29 Ru1 C31 C30 -36.86(18) . . . . no
C30 Ru1 C31 C27 117.2(2) . . . . no
Ru1 P1 C1 P2 13.52(8) . . . . no
Ru1 P1 C1 C14 142.4(2) . . . . no
C15 P1 C1 P2 -110.35(11) . . . . no
C15 P1 C1 C14 18.5(2) . . . . no
C21 P1 C1 P2 141.78(11) . . . . no
C21 P1 C1 C14 -89.3(2) . . . . no
Ru1 P1 C15 C16 136.16(19) . . . . no
Ru1 P1 C15 C20 -42.9(2) . . . . no
C1 P1 C15 C16 -114.6(2) . . . . no
C1 P1 C15 C20 66.4(2) . . . . no
C21 P1 C15 C16 -3.1(2) . . . . no
C21 P1 C15 C20 177.88(19) . . . . no
Ru1 P1 C21 C22 -37.9(2) . . . . no
Ru1 P1 C21 C26 143.8(2) . . . . no
C1 P1 C21 C22 -149.3(2) . . . . no
C1 P1 C21 C26 32.5(3) . . . . no
C15 P1 C21 C22 99.1(2) . . . . no
C15 P1 C21 C26 -79.1(2) . . . . no
Ru1 P2 C1 P1 -13.30(8) . . . . no
Ru1 P2 C1 C14 -142.11(18) . . . . no
C2 P2 C1 P1 -138.75(10) . . . . no
C2 P2 C1 C14 92.5(2) . . . . no
C8 P2 C1 P1 113.38(11) . . . . no
C8 P2 C1 C14 -15.4(2) . . . . no
Ru1 P2 C2 C3 -133.35(17) . . . . no
Ru1 P2 C2 C7 45.5(2) . . . . no
C1 P2 C2 C3 -25.3(2) . . . . no
C1 P2 C2 C7 153.59(18) . . . . no
C8 P2 C2 C3 85.3(2) . . . . no
C8 P2 C2 C7 -95.9(2) . . . . no
Ru1 P2 C8 C9 -5.1(3) . . . . no
Ru1 P2 C8 C13 173.13(19) . . . . no
C1 P2 C8 C9 -113.5(2) . . . . no
C1 P2 C8 C13 64.7(2) . . . . no
C2 P2 C8 C9 135.7(2) . . . . no
C2 P2 C8 C13 -46.1(3) . . . . no
P2 C2 C3 C4 178.76(17) . . . . no
C7 C2 C3 C4 -0.1(3) . . . . no
P2 C2 C7 C6 -179.3(2) . . . . no
C3 C2 C7 C6 -0.4(4) . . . . no
C2 C3 C4 C5 0.6(4) . . . . no
C3 C4 C5 C6 -0.7(4) . . . . no
C4 C5 C6 C7 0.2(5) . . . . no
C5 C6 C7 C2 0.4(4) . . . . no
P2 C8 C9 C10 174.5(2) . . . . no
C13 C8 C9 C10 -3.7(4) . . . . no
P2 C8 C13 C12 -174.2(2) . . . . no
C9 C8 C13 C12 4.1(4) . . . . no
C8 C9 C10 C11 0.5(4) . . . . no
C9 C10 C11 C12 2.4(5) . . . . no
C10 C11 C12 C13 -2.1(5) . . . . no
C11 C12 C13 C8 -1.2(5) . . . . no
P1 C15 C16 C17 -178.9(2) . . . . no
C20 C15 C16 C17 0.2(4) . . . . no
P1 C15 C20 C19 179.5(2) . . . . no
C16 C15 C20 C19 0.4(4) . . . . no
C15 C16 C17 C18 -0.4(4) . . . . no
C16 C17 C18 C19 0.1(4) . . . . no
C17 C18 C19 C20 0.4(4) . . . . no
C18 C19 C20 C15 -0.7(4) . . . . no
P1 C21 C22 C23 -177.8(2) . . . . no
C26 C21 C22 C23 0.5(4) . . . . no
P1 C21 C26 C25 178.0(2) . . . . no
C22 C21 C26 C25 -0.2(4) . . . . no
C21 C22 C23 C24 -1.1(4) . . . . no
C22 C23 C24 C25 1.3(5) . . . . no
C23 C24 C25 C26 -1.0(5) . . . . no
C24 C25 C26 C21 0.5(4) . . . . no
Ru1 C27 C28 C29 -63.50(18) . . . . no
C31 C27 C28 Ru1 62.1(2) . . . . no
C31 C27 C28 C29 -1.4(3) . . . . no
Ru1 C27 C31 C30 61.7(2) . . . . no
C28 C27 C31 Ru1 -60.97(19) . . . . no
C28 C27 C31 C30 0.7(3) . . . . no
Ru1 C28 C29 C30 -62.3(2) . . . . no
C27 C28 C29 Ru1 63.84(18) . . . . no
C27 C28 C29 C30 1.6(3) . . . . no
Ru1 C29 C30 C31 -62.6(2) . . . . no
C28 C29 C30 Ru1 61.46(19) . . . . no
C28 C29 C30 C31 -1.1(3) . . . . no
Ru1 C30 C31 C27 -62.16(19) . . . . no
C29 C30 C31 Ru1 62.4(2) . . . . no
C29 C30 C31 C27 0.2(3) . . . . no
